data_7701539
loop_
_publ_author_name
'Borrego, Elena'
'Nicasio, Antonio I.'
'\'Alvarez, Eleuterio'
'Montilla, Francisco'
'C\'ordoba, Jos\'e Manuel'
'Galindo, Agust\'in'

_publ_section_title
;
 Synthesis and structural characterization of homochiral coordination
 polymers with imidazole-based monocarboxylate ligands.
;
_journal_issue 24
_journal_name_full 'Dalton transactions (Cambridge, England : 2003)'
_journal_page_first 8731
_journal_page_last 8739
_journal_paper_doi 10.1039/c9dt01237k
_journal_volume 48
_journal_year 2019
_chemical_absolute_configuration rmad
_chemical_formula_moiety 'C9 H13 N2 Na O2'
_chemical_formula_sum 'C9 H13 N2 Na O2'
_chemical_formula_weight 204.20
_space_group_crystal_system monoclinic
_space_group_IT_number 4
_space_group_name_Hall 'P 2yb'
_space_group_name_H-M_alt 'P 1 21 1'
_atom_sites_solution_hydrogens geom
_audit_creation_method SHELXL-2016/6
_audit_update_record
;
2019-03-21 deposited with the CCDC.	2019-05-15 downloaded from the CCDC.
;
_cell_angle_alpha 90
_cell_angle_beta 100.986(10)
_cell_angle_gamma 90
_cell_formula_units_Z 2
_cell_length_a 8.9371(16)
_cell_length_b 5.9272(14)
_cell_length_c 10.126(2)
_cell_measurement_reflns_used 3850
_cell_measurement_temperature 193(2)
_cell_measurement_theta_max 30.53
_cell_measurement_theta_min 2.79
_cell_volume 526.56(19)
_computing_cell_refinement 'Bruker SAINT'
_computing_data_collection 'Bruker APEX2'
_computing_data_reduction 'Bruker SAINT'
_computing_molecular_graphics 'Bruker SHELXTL'
_computing_publication_material 'Bruker SHELXTL'
_computing_structure_refinement 'SHELXL-2016/6 (Sheldrick, 2016)'
_computing_structure_solution 'SHELXS-97 (Sheldrick, 2008)'
_diffrn_ambient_temperature 193(2)
_diffrn_detector_area_resol_mean 8.2
_diffrn_measured_fraction_theta_full 1.000
_diffrn_measured_fraction_theta_max 1.000
_diffrn_measurement_device_type
;
 Bruker-Nonius X8kappa APEX II CCD area detector
;
_diffrn_measurement_method 'phi and omega scans with narrow frames'
_diffrn_radiation_monochromator graphite
_diffrn_radiation_source 'fine-focus sealed tube'
_diffrn_radiation_type MoK\a
_diffrn_radiation_wavelength 0.71073
_diffrn_reflns_av_R_equivalents 0.0201
_diffrn_reflns_av_unetI/netI 0.0183
_diffrn_reflns_Laue_measured_fraction_full 1.000
_diffrn_reflns_Laue_measured_fraction_max 1.000
_diffrn_reflns_limit_h_max 10
_diffrn_reflns_limit_h_min -10
_diffrn_reflns_limit_k_max 7
_diffrn_reflns_limit_k_min -7
_diffrn_reflns_limit_l_max 12
_diffrn_reflns_limit_l_min -12
_diffrn_reflns_number 7220
_diffrn_reflns_point_group_measured_fraction_full 1.000
_diffrn_reflns_point_group_measured_fraction_max 1.000
_diffrn_reflns_theta_full 25.242
_diffrn_reflns_theta_max 25.248
_diffrn_reflns_theta_min 2.049
_exptl_absorpt_coefficient_mu 0.126
_exptl_absorpt_correction_T_max 0.7461
_exptl_absorpt_correction_T_min 0.6970
_exptl_absorpt_correction_type multi-scan
_exptl_absorpt_process_details
;
program SADABS, Bruker (2001).
;
_exptl_crystal_colour colourless
_exptl_crystal_density_diffrn 1.288
_exptl_crystal_description plate
_exptl_crystal_F_000 216
_exptl_crystal_size_max 0.350
_exptl_crystal_size_mid 0.200
_exptl_crystal_size_min 0.100
_refine_diff_density_max 0.163
_refine_diff_density_min -0.132
_refine_diff_density_rms 0.027
_refine_ls_abs_structure_details
; 
 Flack x determined using 791 quotients [(I+)-(I-)]/[(I+)+(I-)] 
 (Parsons, Flack and Wagner, Acta Cryst. B69 (2013) 249-259). 
;
_refine_ls_abs_structure_Flack -0.07(12)
_refine_ls_extinction_method none
_refine_ls_goodness_of_fit_ref 1.042
_refine_ls_hydrogen_treatment constr
_refine_ls_matrix_type full
_refine_ls_number_parameters 129
_refine_ls_number_reflns 1901
_refine_ls_number_restraints 1
_refine_ls_restrained_S_all 1.041
_refine_ls_R_factor_all 0.0260
_refine_ls_R_factor_gt 0.0242
_refine_ls_shift/su_max 0.000
_refine_ls_shift/su_mean 0.000
_refine_ls_structure_factor_coef Fsqd
_refine_ls_weighting_details 'w=1/[\s^2^(Fo^2^)+(0.0380P)^2^+0.0553P] where P=(Fo^2^+2Fc^2^)/3'
_refine_ls_weighting_scheme calc
_refine_ls_wR_factor_gt 0.0636
_refine_ls_wR_factor_ref 0.0647
_reflns_Friedel_coverage 0.809
_reflns_Friedel_fraction_full 1.000
_reflns_Friedel_fraction_max 1.000
_reflns_number_gt 1826
_reflns_number_total 1901
_reflns_threshold_expression 'I > 2\s(I)'
_cod_data_source_file c9dt01237k2.cif
_cod_data_source_block 1c
_cod_original_cell_volume 526.55(19)
_cod_original_sg_symbol_H-M 'P 21'
_cod_database_code 7701539
_shelx_shelxl_version_number 2016/6
_shelx_space_group_comment
; 
The symmetry employed for this shelxl refinement is uniquely defined 
by the following loop, which should always be used as a source of 
symmetry information in preference to the above space-group names. 
They are only intended as comments. 
;
_shelx_estimated_absorpt_t_min 0.957
_shelx_estimated_absorpt_t_max 0.988

loop_
_space_group_symop_operation_xyz
'x, y, z'
'-x, y+1/2, -z'

loop_
_atom_site_label
_atom_site_type_symbol
_atom_site_fract_x
_atom_site_fract_y
_atom_site_fract_z
_atom_site_U_iso_or_equiv
_atom_site_adp_type
_atom_site_occupancy
_atom_site_site_symmetry_order
_atom_site_calc_flag
_atom_site_refinement_flags_posn
_atom_site_refinement_flags_adp
Na1 Na 0.40402(8) 0.21967(12) -0.00681(7) 0.0263(2) Uani 1 1 d . .
O1 O 0.37746(18) 0.5389(3) 0.10926(17) 0.0413(4) Uani 1 1 d . .
O2 O 0.42306(16) 0.9046(3) 0.12173(14) 0.0336(4) Uani 1 1 d . .
N1 N 0.15069(19) 0.1270(3) -0.12666(18) 0.0342(4) Uani 1 1 d . .
N2 N -0.09907(17) 0.1555(3) -0.19920(15) 0.0234(4) Uani 1 1 d . .
C1 C 0.0366(2) 0.2629(4) -0.1735(2) 0.0299(5) Uani 1 1 d . .
H1 H 0.048354 0.419845 -0.187746 0.036 Uiso 1 1 calc R U
C2 C 0.0840(2) -0.0812(4) -0.12237(19) 0.0312(5) Uani 1 1 d . .
H2 H 0.137578 -0.215869 -0.092611 0.037 Uiso 1 1 calc R U
C3 C -0.0695(2) -0.0676(4) -0.16669(19) 0.0283(4) Uani 1 1 d . .
H3 H -0.141300 -0.187300 -0.173701 0.034 Uiso 1 1 calc R U
C4 C 0.35760(19) 0.7322(4) 0.15013(17) 0.0241(4) Uani 1 1 d . .
C5 C 0.2464(2) 0.7629(3) 0.24840(18) 0.0236(4) Uani 1 1 d . .
H5 H 0.227646 0.928323 0.255690 0.028 Uiso 1 1 calc R U
C6 C 0.3198(2) 0.6789(4) 0.38828(18) 0.0270(4) Uani 1 1 d . .
H6A H 0.421740 0.749141 0.413936 0.032 Uiso 1 1 calc R U
H6B H 0.334951 0.513784 0.383774 0.032 Uiso 1 1 calc R U
C7 C 0.2289(2) 0.7281(5) 0.49883(18) 0.0345(5) Uani 1 1 d . .
H7 H 0.126192 0.656247 0.473160 0.041 Uiso 1 1 calc R U
C8 C 0.3110(3) 0.6230(5) 0.6310(2) 0.0535(7) Uani 1 1 d . .
H8A H 0.324563 0.460952 0.618126 0.080 Uiso 1 1 calc R U
H8B H 0.250204 0.646325 0.700768 0.080 Uiso 1 1 calc R U
H8C H 0.410967 0.694548 0.658674 0.080 Uiso 1 1 calc R U
C9 C 0.2073(4) 0.9793(5) 0.5165(3) 0.0587(8) Uani 1 1 d . .
H9A H 0.306516 1.054979 0.529883 0.088 Uiso 1 1 calc R U
H9B H 0.160261 1.005154 0.595115 0.088 Uiso 1 1 calc R U
H9C H 0.141072 1.040176 0.436060 0.088 Uiso 1 1 calc R U

loop_
_atom_site_aniso_label
_atom_site_aniso_U_11
_atom_site_aniso_U_22
_atom_site_aniso_U_33
_atom_site_aniso_U_23
_atom_site_aniso_U_13
_atom_site_aniso_U_12
Na1 0.0228(3) 0.0248(4) 0.0336(4) -0.0021(3) 0.0111(3) -0.0004(3)
O1 0.0428(8) 0.0320(9) 0.0576(10) -0.0144(8) 0.0312(8) -0.0023(8)
O2 0.0342(7) 0.0329(9) 0.0377(8) 0.0062(7) 0.0172(6) -0.0028(7)
N1 0.0246(8) 0.0426(11) 0.0352(10) -0.0088(8) 0.0050(7) -0.0001(8)
N2 0.0218(8) 0.0262(9) 0.0237(8) -0.0020(6) 0.0083(6) -0.0025(7)
C1 0.0253(9) 0.0300(12) 0.0358(10) -0.0063(9) 0.0096(8) -0.0060(9)
C2 0.0296(10) 0.0372(12) 0.0268(10) -0.0022(9) 0.0055(8) 0.0055(10)
C3 0.0281(9) 0.0256(11) 0.0321(10) -0.0004(8) 0.0079(8) -0.0004(9)
C4 0.0202(8) 0.0314(11) 0.0217(8) -0.0003(9) 0.0062(7) 0.0011(9)
C5 0.0235(9) 0.0226(11) 0.0269(9) -0.0025(8) 0.0107(7) -0.0007(8)
C6 0.0235(9) 0.0313(12) 0.0273(9) -0.0029(8) 0.0082(7) 0.0019(8)
C7 0.0288(9) 0.0495(13) 0.0275(9) -0.0046(11) 0.0113(7) -0.0009(11)
C8 0.0679(17) 0.0661(19) 0.0295(12) 0.0025(11) 0.0167(11) 0.0103(15)
C9 0.0753(18) 0.065(2) 0.0409(13) -0.0087(13) 0.0232(13) 0.0242(16)

loop_
_atom_type_symbol
_atom_type_description
_atom_type_scat_dispersion_real
_atom_type_scat_dispersion_imag
_atom_type_scat_source
C C 0.0033 0.0016 'International Tables Vol C Tables 4.2.6.8 and 6.1.1.4'
H H 0.0000 0.0000 'International Tables Vol C Tables 4.2.6.8 and 6.1.1.4'
N N 0.0061 0.0033 'International Tables Vol C Tables 4.2.6.8 and 6.1.1.4'
O O 0.0106 0.0060 'International Tables Vol C Tables 4.2.6.8 and 6.1.1.4'
Na Na 0.0362 0.0249 'International Tables Vol C Tables 4.2.6.8 and 6.1.1.4'

loop_
_geom_angle_atom_site_label_1
_geom_angle_atom_site_label_2
_geom_angle_atom_site_label_3
_geom_angle
_geom_angle_site_symmetry_1
_geom_angle_site_symmetry_3
O1 Na1 O2 113.25(6) . 1_545
O1 Na1 O2 90.63(6) . 2_645
O2 Na1 O2 132.72(5) 1_545 2_645
O1 Na1 N1 105.64(7) . .
O2 Na1 N1 93.54(7) 1_545 .
O2 Na1 N1 119.58(7) 2_645 .
O1 Na1 O1 135.24(6) . 2_645
O2 Na1 O1 84.83(5) 1_545 2_645
O2 Na1 O1 52.27(5) 2_645 2_645
N1 Na1 O1 114.02(7) . 2_645
O1 Na1 C4 114.37(6) . 2_645
O2 Na1 C4 109.81(6) 1_545 2_645
O2 Na1 C4 26.09(6) 2_645 2_645
N1 Na1 C4 118.56(6) . 2_645
O1 Na1 C4 26.27(6) 2_645 2_645
O1 Na1 Na1 143.73(6) . 2_645
O2 Na1 Na1 43.83(4) 1_545 2_645
O2 Na1 Na1 92.96(5) 2_645 2_645
N1 Na1 Na1 103.78(5) . 2_645
O1 Na1 Na1 41.52(4) 2_645 2_645
C4 Na1 Na1 67.52(5) 2_645 2_645
O1 Na1 Na1 49.84(4) . 2_655
O2 Na1 Na1 135.28(6) 1_545 2_655
O2 Na1 Na1 41.36(4) 2_645 2_655
N1 Na1 Na1 129.23(6) . 2_655
O1 Na1 Na1 87.94(5) 2_645 2_655
C4 Na1 Na1 64.62(5) 2_645 2_655
Na1 Na1 Na1 120.47(4) 2_645 2_655
C4 O1 Na1 168.40(16) . .
C4 O1 Na1 85.35(12) . 2_655
Na1 O1 Na1 88.64(5) . 2_655
C4 O2 Na1 145.80(13) . 1_565
C4 O2 Na1 96.50(12) . 2_655
Na1 O2 Na1 94.81(5) 1_565 2_655
C1 N1 C2 104.50(17) . .
C1 N1 Na1 128.97(15) . .
C2 N1 Na1 123.91(14) . .
C1 N2 C3 106.43(17) . .
C1 N2 C5 125.29(17) . 2_545
C3 N2 C5 128.26(16) . 2_545
N1 C1 N2 112.74(19) . .
N1 C1 H1 123.6 . .
N2 C1 H1 123.6 . .
C3 C2 N1 110.6(2) . .
C3 C2 H2 124.7 . .
N1 C2 H2 124.7 . .
C2 C3 N2 105.71(18) . .
C2 C3 H3 127.1 . .
N2 C3 H3 127.1 . .
O2 C4 O1 125.45(16) . .
O2 C4 C5 116.29(19) . .
O1 C4 C5 118.23(19) . .
O2 C4 Na1 57.41(9) . 2_655
O1 C4 Na1 68.38(10) . 2_655
C5 C4 Na1 169.70(13) . 2_655
N2 C5 C6 112.00(15) 2 .
N2 C5 C4 112.18(15) 2 .
C6 C5 C4 110.07(15) . .
N2 C5 H5 107.4 2 .
C6 C5 H5 107.4 . .
C4 C5 H5 107.4 . .
C5 C6 C7 114.93(16) . .
C5 C6 H6A 108.5 . .
C7 C6 H6A 108.5 . .
C5 C6 H6B 108.5 . .
C7 C6 H6B 108.5 . .
H6A C6 H6B 107.5 . .
C9 C7 C8 110.3(2) . .
C9 C7 C6 111.8(2) . .
C8 C7 C6 109.17(19) . .
C9 C7 H7 108.5 . .
C8 C7 H7 108.5 . .
C6 C7 H7 108.5 . .
C7 C8 H8A 109.5 . .
C7 C8 H8B 109.5 . .
H8A C8 H8B 109.5 . .
C7 C8 H8C 109.5 . .
H8A C8 H8C 109.5 . .
H8B C8 H8C 109.5 . .
C7 C9 H9A 109.5 . .
C7 C9 H9B 109.5 . .
H9A C9 H9B 109.5 . .
C7 C9 H9C 109.5 . .
H9A C9 H9C 109.5 . .
H9B C9 H9C 109.5 . .

loop_
_geom_bond_atom_site_label_1
_geom_bond_atom_site_label_2
_geom_bond_distance
_geom_bond_site_symmetry_2
Na1 O1 2.2637(18) .
Na1 O2 2.2639(17) 1_545
Na1 O2 2.3727(16) 2_645
Na1 N1 2.4193(19) .
Na1 O1 2.6096(17) 2_645
Na1 C4 2.7979(18) 2_645
Na1 Na1 3.4140(9) 2_645
Na1 Na1 3.4140(9) 2_655
O1 C4 1.243(3) .
O2 C4 1.238(3) .
N1 C1 1.315(3) .
N1 C2 1.374(3) .
N2 C1 1.350(2) .
N2 C3 1.376(3) .
N2 C5 1.461(2) 2_545
C1 H1 0.9500 .
C2 C3 1.362(3) .
C2 H2 0.9500 .
C3 H3 0.9500 .
C4 C5 1.546(2) .
C5 C6 1.527(3) .
C5 H5 1.0000 .
C6 C7 1.532(2) .
C6 H6A 0.9900 .
C6 H6B 0.9900 .
C7 C9 1.517(4) .
C7 C8 1.531(3) .
C7 H7 1.0000 .
C8 H8A 0.9800 .
C8 H8B 0.9800 .
C8 H8C 0.9800 .
C9 H9A 0.9800 .
C9 H9B 0.9800 .
C9 H9C 0.9800 .

loop_
_geom_torsion_atom_site_label_1
_geom_torsion_atom_site_label_2
_geom_torsion_atom_site_label_3
_geom_torsion_atom_site_label_4
_geom_torsion
_geom_torsion_site_symmetry_1
_geom_torsion_site_symmetry_4
C2 N1 C1 N2 0.2(2) . .
Na1 N1 C1 N2 -161.69(13) . .
C3 N2 C1 N1 -0.3(2) . .
C5 N2 C1 N1 178.26(16) 2_545 .
C1 N1 C2 C3 0.0(2) . .
Na1 N1 C2 C3 163.02(13) . .
N1 C2 C3 N2 -0.1(2) . .
C1 N2 C3 C2 0.2(2) . .
C5 N2 C3 C2 -178.24(16) 2_545 .
Na1 O2 C4 O1 101.3(3) 1_565 .
Na1 O2 C4 O1 -7.3(2) 2_655 .
Na1 O2 C4 C5 -80.8(3) 1_565 .
Na1 O2 C4 C5 170.62(13) 2_655 .
Na1 O2 C4 Na1 108.5(2) 1_565 2_655
Na1 O1 C4 O2 -52.5(8) . .
Na1 O1 C4 O2 6.59(19) 2_655 .
Na1 O1 C4 C5 129.7(6) . .
Na1 O1 C4 C5 -171.27(14) 2_655 .
Na1 O1 C4 Na1 -59.1(7) . 2_655
O2 C4 C5 N2 131.27(17) . 2
O1 C4 C5 N2 -50.7(2) . 2
Na1 C4 C5 N2 -178.6(8) 2_655 2
O2 C4 C5 C6 -103.3(2) . .
O1 C4 C5 C6 74.8(2) . .
Na1 C4 C5 C6 -53.2(9) 2_655 .
N2 C5 C6 C7 -62.0(2) 2 .
C4 C5 C6 C7 172.48(19) . .
C5 C6 C7 C9 -61.0(2) . .
C5 C6 C7 C8 176.8(2) . .
